data_4306943
loop_
_publ_author_name
'Akiko Inagaki'
'Shinichi Yatsuda'
'Shinichi Edure'
'Akiko Suzuki'
'Takeshi Takahashi'
'Munetaka Akita'

_publ_contact_author_email akiko_inagaki@res.titech.ac.jp
_publ_contact_author_fax '+81 45 924 5230'
_publ_contact_author_name 'Akiko Inagaki'
_publ_contact_author_phone '+81 45 924 5229'
_publ_section_title
;
Synthesis of Pd Complexes Combined with Photosensitizing of a Ruthenium(II)
Polypyridyl Moiety through a Series of Substituted Bipyrimidine Bridges.
Substituent Effect of the Bridging Ligand on the Photocatalytic
Dimerization of \a-Methylstyrene
;
_journal_name_full 'Inorganic Chemistry'
_journal_page_first 2432
_journal_page_last 2445
_journal_paper_doi 10.1021/ic0612909
_journal_volume 46
_journal_year 2007
_chemical_formula_sum 'C33 H32 F12 N8 O P2 Ru'
_chemical_formula_weight 947.68
_chemical_name_systematic
; 
complex4
;
_space_group_IT_number 14
_symmetry_cell_setting monoclinic
_symmetry_space_group_name_Hall '-P 2yab'
_symmetry_space_group_name_H-M 'P 1 21/a 1'
_atom_sites_solution_hydrogens geom
_atom_sites_solution_primary direct
_atom_sites_solution_secondary difmap
_audit_creation_method SHELXL-97
_cell_angle_alpha 90.00
_cell_angle_beta 99.452(18)
_cell_angle_gamma 90.00
_cell_formula_units_Z 4
_cell_length_a 13.247(3)
_cell_length_b 23.613(6)
_cell_length_c 12.127(3)
_cell_measurement_reflns_used 25
_cell_measurement_temperature 123(2)
_cell_measurement_theta_max 17.1
_cell_measurement_theta_min 15.1
_cell_volume 3741.8(16)
_computing_structure_refinement 'SHELXL-97 (Sheldrick, 1997)'
_computing_structure_solution 'SHELXS-97 (Sheldrick, 1990)'
_diffrn_ambient_temperature 123(2)
_diffrn_measured_fraction_theta_full 0.996
_diffrn_measured_fraction_theta_max 0.996
_diffrn_measurement_device_type 'Rigaku AFC7R'
_diffrn_measurement_method \w
_diffrn_radiation_monochromator graphite
_diffrn_radiation_source 'fine-focus sealed tube'
_diffrn_radiation_type MoK\a
_diffrn_radiation_wavelength 0.71069
_diffrn_reflns_av_R_equivalents 0.0626
_diffrn_reflns_av_sigmaI/netI 0.0304
_diffrn_reflns_limit_h_max 0
_diffrn_reflns_limit_h_min -17
_diffrn_reflns_limit_k_max 30
_diffrn_reflns_limit_k_min 0
_diffrn_reflns_limit_l_max 15
_diffrn_reflns_limit_l_min -15
_diffrn_reflns_number 9236
_diffrn_reflns_theta_full 27.59
_diffrn_reflns_theta_max 27.59
_diffrn_reflns_theta_min 2.64
_diffrn_standards_decay_% 0.00
_diffrn_standards_interval_count 0
_diffrn_standards_number 3
_exptl_absorpt_coefficient_mu 0.606
_exptl_absorpt_correction_type none
_exptl_crystal_colour red
_exptl_crystal_density_diffrn 1.682
_exptl_crystal_density_method 'not measured'
_exptl_crystal_description prismatic
_exptl_crystal_F_000 1904
_exptl_crystal_size_max 0.20
_exptl_crystal_size_mid 0.20
_exptl_crystal_size_min 0.20
_refine_diff_density_max 1.156
_refine_diff_density_min -1.086
_refine_diff_density_rms 0.103
_refine_ls_extinction_method none
_refine_ls_goodness_of_fit_ref 1.030
_refine_ls_hydrogen_treatment mixed
_refine_ls_matrix_type full
_refine_ls_number_parameters 612
_refine_ls_number_reflns 8648
_refine_ls_number_restraints 0
_refine_ls_restrained_S_all 1.030
_refine_ls_R_factor_all 0.0677
_refine_ls_R_factor_gt 0.0511
_refine_ls_shift/su_max 0.036
_refine_ls_shift/su_mean 0.001
_refine_ls_structure_factor_coef Fsqd
_refine_ls_weighting_details 'calc w=1/[\s^2^(Fo^2^)+(0.0852P)^2^+6.5942P] where P=(Fo^2^+2Fc^2^)/3'
_refine_ls_weighting_scheme calc
_refine_ls_wR_factor_gt 0.1392
_refine_ls_wR_factor_ref 0.1499
_reflns_number_gt 6933
_reflns_number_total 8648
_reflns_threshold_expression >2sigma(I)
_cod_data_source_file ic0612909si20060713_085324.cif
_cod_data_source_block string
_cod_original_cell_volume 3741.9(15)
_cod_database_code 4306943

loop_
_symmetry_equiv_pos_as_xyz
'x, y, z'
'-x+1/2, y+1/2, -z'
'-x, -y, -z'
'x-1/2, -y-1/2, z'

loop_
_atom_site_label
_atom_site_type_symbol
_atom_site_fract_x
_atom_site_fract_y
_atom_site_fract_z
_atom_site_U_iso_or_equiv
_atom_site_adp_type
_atom_site_occupancy
_atom_site_symmetry_multiplicity
_atom_site_calc_flag
_atom_site_refinement_flags
_atom_site_disorder_assembly
_atom_site_disorder_group
Ru1 Ru 0.14112(2) 0.123866(11) 0.21242(2) 0.02610(10) Uani 1 1 d . . .
N1 N 0.2506(2) 0.07339(13) 0.1586(3) 0.0312(6) Uani 1 1 d . . .
N2 N 0.2482(2) 0.11711(13) 0.3559(3) 0.0327(6) Uani 1 1 d . . .
N3 N 0.2013(2) 0.20047(13) 0.1728(2) 0.0304(6) Uani 1 1 d . . .
N4 N 0.0469(2) 0.18012(13) 0.2768(2) 0.0297(6) Uani 1 1 d . . .
N5 N 0.0355(2) 0.11976(12) 0.0673(2) 0.0272(6) Uani 1 1 d . . .
N6 N 0.0596(2) 0.05199(12) 0.2399(2) 0.0291(6) Uani 1 1 d . . .
N7 N -0.1055(2) 0.06537(13) -0.0253(2) 0.0316(6) Uani 1 1 d . . .
N8 N -0.0814(2) -0.00570(13) 0.1594(3) 0.0317(6) Uani 1 1 d . . .
C1 C 0.2439(3) 0.05045(17) 0.0561(4) 0.0391(8) Uani 1 1 d . . .
C2 C 0.3203(4) 0.0165(2) 0.0260(4) 0.0484(10) Uani 1 1 d . . .
C3 C 0.4063(4) 0.0061(2) 0.1033(5) 0.0560(13) Uani 1 1 d . . .
C4 C 0.4137(3) 0.0288(2) 0.2094(5) 0.0512(11) Uani 1 1 d . . .
C5 C 0.3350(3) 0.06206(16) 0.2356(4) 0.0364(8) Uani 1 1 d . . .
C6 C 0.3338(3) 0.08705(17) 0.3462(3) 0.0366(8) Uani 1 1 d . . .
C7 C 0.4112(4) 0.0798(2) 0.4380(4) 0.0501(11) Uani 1 1 d . . .
C8 C 0.4015(4) 0.1028(2) 0.5389(4) 0.0558(13) Uani 1 1 d . . .
C9 C 0.3146(4) 0.1325(2) 0.5496(4) 0.0497(11) Uani 1 1 d . . .
C10 C 0.2397(3) 0.1387(2) 0.4568(3) 0.0419(9) Uani 1 1 d . . .
C11 C 0.2782(3) 0.20728(18) 0.1139(3) 0.0384(8) Uani 1 1 d . . .
C12 C 0.3078(4) 0.25997(19) 0.0805(4) 0.0446(9) Uani 1 1 d . . .
C13 C 0.2585(4) 0.30742(19) 0.1098(4) 0.0482(10) Uani 1 1 d . . .
C14 C 0.1804(3) 0.30128(18) 0.1719(4) 0.0412(9) Uani 1 1 d . . .
C15 C 0.1530(3) 0.24733(16) 0.2017(3) 0.0324(7) Uani 1 1 d . . .
C16 C 0.0678(3) 0.23602(15) 0.2636(3) 0.0317(7) Uani 1 1 d . . .
C17 C 0.0118(3) 0.27831(18) 0.3061(4) 0.0420(9) Uani 1 1 d . . .
C18 C -0.0663(3) 0.26351(19) 0.3617(4) 0.0475(10) Uani 1 1 d . . .
C19 C -0.0875(3) 0.20681(19) 0.3750(4) 0.0421(9) Uani 1 1 d . . .
C20 C -0.0303(3) 0.16669(17) 0.3315(3) 0.0348(8) Uani 1 1 d . . .
C21 C 0.0230(3) 0.15598(16) -0.0200(3) 0.0337(8) Uani 1 1 d . . .
C22 C -0.0530(3) 0.14803(17) -0.1101(3) 0.0371(8) Uani 1 1 d . . .
H22 H -0.0613 0.1734 -0.1695 0.060(15) Uiso 1 1 calc R . .
C23 C -0.1174(3) 0.10162(16) -0.1115(3) 0.0338(8) Uani 1 1 d . . .
C24 C -0.0308(3) 0.07554(14) 0.0596(3) 0.0275(7) Uani 1 1 d . . .
C25 C -0.0174(3) 0.03767(14) 0.1577(3) 0.0278(7) Uani 1 1 d . . .
C28 C -0.0695(3) -0.03770(16) 0.2519(3) 0.0352(8) Uani 1 1 d . . .
C27 C 0.0095(3) -0.02652(17) 0.3404(3) 0.0388(8) Uani 1 1 d . . .
C26 C 0.0731(3) 0.01894(16) 0.3313(3) 0.0341(8) Uani 1 1 d . . .
C29 C -0.2033(3) 0.0904(2) -0.2048(4) 0.0439(9) Uani 1 1 d . . .
H29A H -0.2090 0.0504 -0.2184 0.052(14) Uiso 1 1 calc R . .
H29B H -0.1903 0.1093 -0.2712 0.070(17) Uiso 1 1 calc R . .
H29C H -0.2660 0.1043 -0.1849 0.052(14) Uiso 1 1 calc R . .
C30 C -0.1448(4) -0.08409(19) 0.2558(4) 0.0493(11) Uani 1 1 d . . .
H30A H -0.1646 -0.0995 0.1822 0.11(2) Uiso 1 1 calc R . .
H30B H -0.2040 -0.0694 0.2822 0.10(2) Uiso 1 1 calc R . .
H30C H -0.1143 -0.1133 0.3055 0.08(2) Uiso 1 1 calc R . .
C31 C 0.3132(7) 0.7480(3) 0.2267(6) 0.089(2) Uani 1 1 d . . .
C32 C 0.3523(6) 0.7482(3) 0.3510(6) 0.085(2) Uani 1 1 d . . .
C33 C 0.2845(15) 0.7852(8) 0.4145(16) 0.113(6) Uiso 0.50 1 d P . .
C33A C 0.3630(12) 0.8053(6) 0.4027(12) 0.083(4) Uiso 0.50 1 d P . .
O1 O 0.4025(5) 0.7105(2) 0.3975(5) 0.1063(18) Uani 1 1 d . . .
P1 P 0.73164(8) 0.05888(5) 0.40859(10) 0.0434(3) Uani 1 1 d . . .
F1 F 0.7890(8) 0.0021(5) 0.4515(9) 0.044(3) Uiso 0.33 1 d P . .
F2 F 0.7706(15) 0.0665(10) 0.2913(13) 0.069(5) Uiso 0.33 1 d P . .
F3 F 0.6476(8) 0.0140(5) 0.3492(9) 0.043(2) Uiso 0.33 1 d P . .
F4 F 0.6815(8) 0.1208(4) 0.3847(9) 0.052(2) Uiso 0.33 1 d P . .
F5 F 0.7007(9) 0.0436(6) 0.5290(11) 0.056(3) Uiso 0.33 1 d P . .
F6 F 0.8092(11) 0.0969(5) 0.5011(10) 0.049(3) Uiso 0.33 1 d P . .
F1A F 0.8232(8) 0.0161(5) 0.4323(10) 0.047(3) Uiso 0.33 1 d P . .
F2A F 0.8309(8) 0.0940(4) 0.4761(10) 0.047(2) Uiso 0.33 1 d P . .
F3A F 0.6765(10) 0.0542(5) 0.5209(11) 0.048(3) Uiso 0.33 1 d P . .
F4A F 0.6502(8) 0.1105(4) 0.3958(9) 0.044(2) Uiso 0.33 1 d P . .
F5A F 0.6418(10) 0.0315(6) 0.3432(11) 0.066(4) Uiso 0.33 1 d P . .
F6A F 0.7799(14) 0.0829(5) 0.3044(12) 0.053(3) Uiso 0.33 1 d P . .
F1B F 0.8063(10) 0.0027(5) 0.4285(10) 0.038(3) Uiso 0.33 1 d P . .
F2B F 0.7953(11) 0.1064(5) 0.4702(13) 0.064(3) Uiso 0.33 1 d P . .
F3B F 0.6690(10) 0.0368(6) 0.4922(10) 0.063(3) Uiso 0.33 1 d P . .
F4B F 0.6419(8) 0.1020(4) 0.3555(9) 0.054(2) Uiso 0.33 1 d P . .
F5B F 0.6667(7) 0.0130(4) 0.3110(8) 0.049(2) Uiso 0.33 1 d P . .
F6B F 0.7932(11) 0.0686(9) 0.3072(12) 0.046(3) Uiso 0.33 1 d P . .
P2 P 0.46980(11) 0.15512(6) 0.89304(11) 0.0534(3) Uani 1 1 d . . .
F7 F 0.5848(6) 0.1361(3) 0.9129(7) 0.068(2) Uiso 0.50 1 d P . .
F8 F 0.4684(7) 0.1756(4) 0.7697(7) 0.080(2) Uiso 0.50 1 d P . .
F9 F 0.3533(8) 0.1753(4) 0.8780(8) 0.092(3) Uiso 0.50 1 d P . .
F10 F 0.4645(6) 0.1329(3) 1.0190(6) 0.0681(18) Uiso 0.50 1 d P . .
F11 F 0.5069(6) 0.2162(3) 0.9354(6) 0.0581(18) Uiso 0.50 1 d P . .
F12 F 0.4286(6) 0.0920(3) 0.8489(7) 0.066(2) Uiso 0.50 1 d P . .
F7A F 0.4961(7) 0.1173(4) 0.9988(8) 0.083(2) Uiso 0.50 1 d P . .
F8A F 0.4907(6) 0.2108(3) 0.9673(7) 0.067(2) Uiso 0.50 1 d P . .
F9A F 0.4418(7) 0.1013(4) 0.8153(8) 0.086(3) Uiso 0.50 1 d P . .
F10A F 0.4429(8) 0.1937(4) 0.7821(8) 0.092(3) Uiso 0.50 1 d P . .
F11A F 0.5826(7) 0.1465(4) 0.8730(8) 0.085(3) Uiso 0.50 1 d P . .
F12A F 0.3511(5) 0.1603(3) 0.9102(6) 0.0607(18) Uiso 0.50 1 d P . .
H1 H 0.179(4) 0.062(2) 0.003(4) 0.047(13) Uiso 1 1 d . . .
H2 H 0.314(5) 0.002(3) -0.046(5) 0.079(19) Uiso 1 1 d . . .
H3 H 0.450(4) -0.019(2) 0.083(4) 0.056(15) Uiso 1 1 d . . .
H4 H 0.470(4) 0.023(2) 0.266(5) 0.066(16) Uiso 1 1 d . . .
H7 H 0.461(4) 0.064(2) 0.429(4) 0.038(13) Uiso 1 1 d . . .
H8 H 0.454(4) 0.095(2) 0.598(5) 0.064(16) Uiso 1 1 d . . .
H9 H 0.305(4) 0.147(2) 0.619(5) 0.065(16) Uiso 1 1 d . . .
H10 H 0.175(4) 0.161(2) 0.463(5) 0.064(16) Uiso 1 1 d . . .
H11 H 0.312(4) 0.173(2) 0.095(4) 0.046(13) Uiso 1 1 d . . .
H12 H 0.369(4) 0.261(2) 0.035(4) 0.056(14) Uiso 1 1 d . . .
H13 H 0.270(4) 0.343(2) 0.084(4) 0.049(13) Uiso 1 1 d . . .
H14 H 0.149(4) 0.330(2) 0.191(4) 0.045(13) Uiso 1 1 d . . .
H17 H 0.030(4) 0.316(2) 0.293(4) 0.048(13) Uiso 1 1 d . . .
H18 H -0.106(4) 0.293(2) 0.397(4) 0.057(14) Uiso 1 1 d . . .
H19 H -0.137(4) 0.197(2) 0.414(4) 0.061(15) Uiso 1 1 d . . .
H20 H -0.040(4) 0.128(2) 0.349(4) 0.046(13) Uiso 1 1 d . . .
H21 H 0.069(3) 0.1841(16) -0.010(3) 0.023(9) Uiso 1 1 d . . .
H27 H 0.014(3) -0.0477(18) 0.415(4) 0.040(12) Uiso 1 1 d . . .
H26 H 0.134(4) 0.0272(19) 0.389(4) 0.041(12) Uiso 1 1 d . . .

loop_
_atom_site_aniso_label
_atom_site_aniso_U_11
_atom_site_aniso_U_22
_atom_site_aniso_U_33
_atom_site_aniso_U_23
_atom_site_aniso_U_13
_atom_site_aniso_U_12
Ru1 0.02302(15) 0.02628(15) 0.02833(15) -0.00121(10) 0.00223(10) -0.00260(10)
N1 0.0264(14) 0.0277(14) 0.0395(16) -0.0015(12) 0.0050(12) -0.0029(11)
N2 0.0291(15) 0.0355(16) 0.0318(15) 0.0028(12) 0.0002(12) -0.0095(12)
N3 0.0298(15) 0.0305(15) 0.0302(14) -0.0028(12) 0.0027(11) -0.0058(12)
N4 0.0250(14) 0.0308(15) 0.0328(15) -0.0027(12) 0.0034(11) -0.0032(11)
N5 0.0273(14) 0.0245(13) 0.0288(14) -0.0008(11) 0.0024(11) 0.0021(11)
N6 0.0275(14) 0.0277(14) 0.0318(14) -0.0014(11) 0.0038(11) -0.0017(11)
N7 0.0285(15) 0.0330(15) 0.0318(15) -0.0021(12) 0.0008(12) 0.0008(12)
N8 0.0316(15) 0.0290(15) 0.0345(15) -0.0029(12) 0.0056(12) -0.0053(12)
C1 0.036(2) 0.0347(19) 0.048(2) -0.0066(16) 0.0091(17) -0.0020(16)
C2 0.044(2) 0.043(2) 0.061(3) -0.010(2) 0.018(2) 0.0010(19)
C3 0.043(2) 0.043(2) 0.087(4) -0.005(2) 0.023(2) 0.007(2)
C4 0.032(2) 0.045(2) 0.075(3) 0.005(2) 0.004(2) 0.0046(18)
C5 0.0275(17) 0.0305(18) 0.050(2) 0.0043(16) 0.0023(16) -0.0005(14)
C6 0.0282(17) 0.0361(19) 0.042(2) 0.0071(16) -0.0040(15) -0.0088(15)
C7 0.034(2) 0.045(2) 0.065(3) 0.013(2) -0.009(2) -0.0049(19)
C8 0.051(3) 0.060(3) 0.048(3) 0.018(2) -0.019(2) -0.020(2)
C9 0.048(3) 0.064(3) 0.034(2) 0.003(2) -0.0031(18) -0.023(2)
C10 0.038(2) 0.052(2) 0.0341(19) -0.0005(17) 0.0025(16) -0.0154(18)
C11 0.0345(19) 0.038(2) 0.045(2) -0.0026(16) 0.0115(16) -0.0081(16)
C12 0.048(2) 0.042(2) 0.046(2) 0.0011(18) 0.0145(19) -0.0082(18)
C13 0.055(3) 0.038(2) 0.052(3) 0.0050(19) 0.010(2) -0.015(2)
C14 0.046(2) 0.0303(19) 0.046(2) -0.0021(17) 0.0049(18) -0.0040(17)
C15 0.0284(17) 0.0339(18) 0.0331(18) -0.0032(14) 0.0000(14) -0.0056(14)
C16 0.0273(16) 0.0299(17) 0.0364(18) -0.0038(14) 0.0013(14) -0.0025(14)
C17 0.038(2) 0.032(2) 0.055(2) -0.0077(18) 0.0069(18) -0.0009(16)
C18 0.041(2) 0.043(2) 0.061(3) -0.014(2) 0.014(2) 0.0016(18)
C19 0.034(2) 0.047(2) 0.048(2) -0.0045(18) 0.0136(17) -0.0011(17)
C20 0.0295(18) 0.0361(19) 0.0391(19) -0.0030(15) 0.0064(15) -0.0045(15)
C21 0.0360(19) 0.0300(18) 0.0334(18) 0.0021(14) 0.0013(15) -0.0009(15)
C22 0.043(2) 0.0345(19) 0.0312(18) 0.0066(15) -0.0015(15) 0.0027(16)
C23 0.0318(18) 0.0358(19) 0.0322(18) -0.0015(15) 0.0010(14) 0.0075(15)
C24 0.0234(15) 0.0288(16) 0.0306(16) -0.0026(13) 0.0052(12) -0.0018(13)
C25 0.0253(16) 0.0271(16) 0.0308(16) -0.0039(13) 0.0040(13) 0.0004(13)
C28 0.0362(19) 0.0312(18) 0.040(2) -0.0027(15) 0.0110(15) -0.0053(15)
C27 0.046(2) 0.0342(19) 0.037(2) 0.0081(16) 0.0076(16) -0.0023(17)
C26 0.0338(18) 0.0333(18) 0.0332(18) 0.0055(14) -0.0004(15) -0.0017(15)
C29 0.038(2) 0.048(2) 0.041(2) 0.0022(18) -0.0063(17) 0.0026(18)
C30 0.061(3) 0.040(2) 0.048(2) 0.0017(19) 0.015(2) -0.019(2)
C31 0.116(6) 0.075(4) 0.069(4) 0.003(3) -0.002(4) -0.013(4)
C32 0.122(6) 0.057(3) 0.067(4) 0.007(3) -0.012(4) 0.010(4)
O1 0.131(5) 0.067(3) 0.105(4) 0.010(3) -0.027(3) 0.002(3)
P1 0.0346(5) 0.0416(6) 0.0533(6) 0.0093(5) 0.0046(4) 0.0026(4)
P2 0.0555(7) 0.0487(7) 0.0554(7) -0.0076(5) 0.0077(6) 0.0095(6)

loop_
_atom_type_symbol
_atom_type_description
_atom_type_scat_dispersion_real
_atom_type_scat_dispersion_imag
_atom_type_scat_source
C C 0.0033 0.0016 'International Tables Vol C Tables 4.2.6.8 and 6.1.1.4'
H H 0.0000 0.0000 'International Tables Vol C Tables 4.2.6.8 and 6.1.1.4'
F F 0.0171 0.0103 'International Tables Vol C Tables 4.2.6.8 and 6.1.1.4'
N N 0.0061 0.0033 'International Tables Vol C Tables 4.2.6.8 and 6.1.1.4'
Ru Ru -1.2594 0.8363 'International Tables Vol C Tables 4.2.6.8 and 6.1.1.4'
P P 0.1023 0.0942 'International Tables Vol C Tables 4.2.6.8 and 6.1.1.4'
O O 0.0106 0.0060 'International Tables Vol C Tables 4.2.6.8 and 6.1.1.4'

loop_
_geom_angle_atom_site_label_1
_geom_angle_atom_site_label_2
_geom_angle_atom_site_label_3
_geom_angle
_geom_angle_site_symmetry_1
_geom_angle_site_symmetry_3
_geom_angle_publ_flag
N4 Ru1 N5 89.17(11) . . ?
N4 Ru1 N2 96.05(12) . . ?
N5 Ru1 N2 172.82(12) . . ?
N4 Ru1 N1 172.78(11) . . ?
N5 Ru1 N1 96.69(12) . . ?
N2 Ru1 N1 78.49(13) . . ?
N4 Ru1 N3 78.74(12) . . ?
N5 Ru1 N3 94.38(11) . . ?
N2 Ru1 N3 91.48(12) . . ?
N1 Ru1 N3 96.56(12) . . ?
N4 Ru1 N6 95.90(12) . . ?
N5 Ru1 N6 78.46(11) . . ?
N2 Ru1 N6 96.05(12) . . ?
N1 Ru1 N6 89.41(12) . . ?
N3 Ru1 N6 171.21(12) . . ?
C1 N1 C5 118.5(3) . . ?
C1 N1 Ru1 125.6(3) . . ?
C5 N1 Ru1 116.0(3) . . ?
C10 N2 C6 118.1(3) . . ?
C10 N2 Ru1 126.0(3) . . ?
C6 N2 Ru1 115.8(3) . . ?
C11 N3 C15 118.1(3) . . ?
C11 N3 Ru1 125.6(3) . . ?
C15 N3 Ru1 116.0(2) . . ?
C20 N4 C16 118.1(3) . . ?
C20 N4 Ru1 126.3(3) . . ?
C16 N4 Ru1 115.6(2) . . ?
C21 N5 C24 115.9(3) . . ?
C21 N5 Ru1 128.2(2) . . ?
C24 N5 Ru1 115.8(2) . . ?
C26 N6 C25 116.6(3) . . ?
C26 N6 Ru1 127.4(2) . . ?
C25 N6 Ru1 116.0(2) . . ?
C24 N7 C23 117.8(3) . . ?
C25 N8 C28 117.3(3) . . ?
N1 C1 C2 122.4(4) . . ?
C3 C2 C1 118.9(5) . . ?
C2 C3 C4 119.3(4) . . ?
C3 C4 C5 119.6(4) . . ?
N1 C5 C4 121.3(4) . . ?
N1 C5 C6 114.7(3) . . ?
C4 C5 C6 124.0(4) . . ?
N2 C6 C7 120.7(4) . . ?
N2 C6 C5 115.0(3) . . ?
C7 C6 C5 124.3(4) . . ?
C8 C7 C6 120.1(5) . . ?
C7 C8 C9 119.5(4) . . ?
C8 C9 C10 118.7(5) . . ?
N2 C10 C9 122.9(5) . . ?
N3 C11 C12 122.5(4) . . ?
C13 C12 C11 119.2(4) . . ?
C12 C13 C14 119.0(4) . . ?
C13 C14 C15 119.3(4) . . ?
N3 C15 C14 121.9(4) . . ?
N3 C15 C16 114.6(3) . . ?
C14 C15 C16 123.5(4) . . ?
N4 C16 C17 121.4(4) . . ?
N4 C16 C15 114.9(3) . . ?
C17 C16 C15 123.7(4) . . ?
C18 C17 C16 119.4(4) . . ?
C17 C18 C19 119.2(4) . . ?
C20 C19 C18 119.2(4) . . ?
N4 C20 C19 122.7(4) . . ?
N5 C21 C22 121.2(4) . . ?
C21 C22 C23 119.2(3) . . ?
N7 C23 C22 120.1(3) . . ?
N7 C23 C29 117.0(4) . . ?
C22 C23 C29 122.8(4) . . ?
N7 C24 N5 125.8(3) . . ?
N7 C24 C25 119.4(3) . . ?
N5 C24 C25 114.8(3) . . ?
N8 C25 N6 126.0(3) . . ?
N8 C25 C24 119.1(3) . . ?
N6 C25 C24 114.9(3) . . ?
N8 C28 C27 120.5(3) . . ?
N8 C28 C30 117.0(4) . . ?
C27 C28 C30 122.5(4) . . ?
C26 C27 C28 118.5(3) . . ?
N6 C26 C27 121.2(3) . . ?
O1 C32 C33A 118.1(8) . . ?
O1 C32 C31 122.7(7) . . ?
C33A C32 C31 114.7(7) . . ?
O1 C32 C33 120.6(10) . . ?
C33A C32 C33 45.5(9) . . ?
C31 C32 C33 111.5(9) . . ?
C33A C33 C32 64.5(12) . . ?
C33 C33A C32 70.0(13) . . ?
F5A P1 F3B 73.9(7) . . ?
F5A P1 F2B 157.5(7) . . ?
F3B P1 F2B 104.3(8) . . ?
F5A P1 F1A 110.4(7) . . ?
F3B P1 F1A 98.6(7) . . ?
F2B P1 F1A 92.1(7) . . ?
F5A P1 F1 96.1(7) . . ?
F3B P1 F1 77.0(7) . . ?
F2B P1 F1 105.4(7) . . ?
F1A P1 F1 23.2(5) . . ?
F5A P1 F6B 96.8(9) . . ?
F3B P1 F6B 167.1(9) . . ?
F2B P1 F6B 87.7(10) . . ?
F1A P1 F6B 75.9(7) . . ?
F1 P1 F6B 95.5(7) . . ?
F5A P1 F2 85.5(8) . . ?
F3B P1 F2 158.7(7) . . ?
F2B P1 F2 96.9(9) . . ?
F1A P1 F2 83.3(10) . . ?
F1 P1 F2 100.4(10) . . ?
F6B P1 F2 11.9(8) . . ?
F5A P1 F6A 97.0(9) . . ?
F3B P1 F6A 169.9(9) . . ?
F2B P1 F6A 82.3(8) . . ?
F1A P1 F6A 88.6(7) . . ?
F1 P1 F6A 108.9(7) . . ?
F6B P1 F6A 13.6(7) . . ?
F2 P1 F6A 15.3(7) . . ?
F5A P1 F4 91.7(6) . . ?
F3B P1 F4 100.2(7) . . ?
F2B P1 F4 66.3(6) . . ?
F1A P1 F4 154.2(6) . . ?
F1 P1 F4 170.6(6) . . ?
F6B P1 F4 88.8(8) . . ?
F2 P1 F4 85.5(10) . . ?
F6A P1 F4 75.2(7) . . ?
F5A P1 F4B 65.5(6) . . ?
F3B P1 F4B 92.0(7) . . ?
F2B P1 F4B 92.4(6) . . ?
F1A P1 F4B 167.1(6) . . ?
F1 P1 F4B 160.8(6) . . ?
F6B P1 F4B 92.2(7) . . ?
F2 P1 F4B 84.2(10) . . ?
F6A P1 F4B 80.0(8) . . ?
F4 P1 F4B 26.2(5) . . ?
F5A P1 F4A 79.2(7) . . ?
F3B P1 F4A 83.8(7) . . ?
F2B P1 F4A 78.4(7) . . ?
F1A P1 F4A 170.4(6) . . ?
F1 P1 F4A 160.8(5) . . ?
F6B P1 F4A 103.5(7) . . ?
F2 P1 F4A 97.8(10) . . ?
F6A P1 F4A 90.2(7) . . ?
F4 P1 F4A 18.4(4) . . ?
F4B P1 F4A 18.6(4) . . ?
F5A P1 F3 14.8(6) . . ?
F3B P1 F3 70.0(6) . . ?
F2B P1 F3 170.2(7) . . ?
F1A P1 F3 96.5(6) . . ?
F1 P1 F3 81.4(6) . . ?
F6B P1 F3 98.8(8) . . ?
F2 P1 F3 88.7(7) . . ?
F6A P1 F3 102.3(7) . . ?
F4 P1 F3 106.3(6) . . ?
F4B P1 F3 80.1(5) . . ?
F4A P1 F3 93.0(6) . . ?
F1A F1 P1 76.9(13) . . ?
F5B F3 P1 91.4(16) . . ?
F4A F4 F4B 45.5(16) . . ?
F4A F4 P1 81.4(18) . . ?
F4B F4 P1 77.2(11) . . ?
F4A F4 F2B 114(2) . . ?
F4B F4 F2B 131.3(13) . . ?
P1 F4 F2B 54.4(5) . . ?
F3B F5 P1 68.2(17) . . ?
F1 F1A P1 79.9(13) . . ?
F2B F2A P1 66.9(17) . . ?
F3B F3A P1 64.9(17) . . ?
F4 F4A F4B 90(2) . . ?
F4 F4A P1 80.2(18) . . ?
F4B F4A P1 80.6(17) . . ?
F5B F5A P1 99.4(15) . . ?
F5B F5A F4B 132(2) . . ?
P1 F5A F4B 61.6(6) . . ?
F2A F2B P1 93.7(19) . . ?
F2A F2B F4 146(3) . . ?
P1 F2B F4 59.3(6) . . ?
F3A F3B F5 42.3(18) . . ?
F3A F3B P1 96.3(19) . . ?
F5 F3B P1 90.8(18) . . ?
F4A F4B F4 44.8(15) . . ?
F4A F4B P1 80.9(17) . . ?
F4 F4B P1 76.6(11) . . ?
F4A F4B F5A 118(2) . . ?
F4 F4B F5A 129.5(13) . . ?
P1 F4B F5A 52.9(5) . . ?
F3 F5B F5A 37.1(16) . . ?
F3 F5B P1 69.5(15) . . ?
F5A F5B P1 57.0(12) . . ?
F7A P2 F11A 87.9(5) . . ?
F7A P2 F7 68.2(5) . . ?
F11A P2 F7 19.8(4) . . ?
F7A P2 F8 158.3(5) . . ?
F11A P2 F8 75.8(5) . . ?
F7 P2 F8 95.4(5) . . ?
F7A P2 F11 103.9(4) . . ?
F11A P2 F11 85.1(4) . . ?
F7 P2 F11 88.2(4) . . ?
F8 P2 F11 89.1(4) . . ?
F7A P2 F9A 91.7(5) . . ?
F11A P2 F9A 86.6(5) . . ?
F7 P2 F9A 89.4(5) . . ?
F8 P2 F9A 73.4(5) . . ?
F11 P2 F9A 162.0(5) . . ?
F7A P2 F8A 90.8(4) . . ?
F11A P2 F8A 96.5(5) . . ?
F7 P2 F8A 94.3(4) . . ?
F8 P2 F8A 105.0(5) . . ?
F11 P2 F8A 17.7(4) . . ?
F9A P2 F8A 176.2(5) . . ?
F7A P2 F9 110.3(5) . . ?
F11A P2 F9 161.8(5) . . ?
F7 P2 F9 177.7(5) . . ?
F8 P2 F9 86.5(5) . . ?
F11 P2 F9 90.5(4) . . ?
F9A P2 F9 92.5(5) . . ?
F8A P2 F9 83.9(5) . . ?
F7A P2 F10A 179.1(5) . . ?
F11A P2 F10A 91.7(5) . . ?
F7 P2 F10A 111.4(5) . . ?
F8 P2 F10A 20.9(4) . . ?
F11 P2 F10A 76.8(4) . . ?
F9A P2 F10A 87.6(5) . . ?
F8A P2 F10A 90.0(5) . . ?
F9 P2 F10A 70.1(5) . . ?
F7A P2 F12A 91.6(5) . . ?
F11A P2 F12A 176.5(4) . . ?
F7 P2 F12A 159.7(4) . . ?
F8 P2 F12A 103.8(4) . . ?
F11 P2 F12A 98.4(4) . . ?
F9A P2 F12A 90.0(4) . . ?
F8A P2 F12A 87.0(4) . . ?
F9 P2 F12A 19.0(4) . . ?
F10A P2 F12A 88.8(5) . . ?
F7A P2 F10 22.9(4) . . ?
F11A P2 F10 107.1(5) . . ?
F7 P2 F10 87.4(4) . . ?
F8 P2 F10 176.7(4) . . ?
F11 P2 F10 92.8(4) . . ?
F9A P2 F10 104.9(5) . . ?
F8A P2 F10 76.5(4) . . ?
F9 P2 F10 90.8(5) . . ?
F10A P2 F10 157.8(5) . . ?
F12A P2 F10 73.2(4) . . ?
F7A P2 F12 76.4(4) . . ?
F11A P2 F12 96.1(5) . . ?
F7 P2 F12 93.0(4) . . ?
F8 P2 F12 91.0(4) . . ?
F11 P2 F12 178.8(4) . . ?
F9A P2 F12 18.3(4) . . ?
F8A P2 F12 161.7(4) . . ?
F9 P2 F12 88.3(5) . . ?
F10A P2 F12 102.9(5) . . ?
F12A P2 F12 80.4(4) . . ?
F10 P2 F12 87.1(4) . . ?
F11A F7 P2 79.9(16) . . ?
F11A F7 F7A 135.1(18) . . ?
P2 F7 F7A 55.6(4) . . ?
F10A F8 P2 84.0(16) . . ?
F12A F9 P2 83.5(16) . . ?
F7A F10 P2 72.1(12) . . ?
F9A F12 P2 74.5(17) . . ?
F10 F7A P2 84.9(13) . . ?
F10 F7A F7 129.1(15) . . ?
P2 F7A F7 56.2(4) . . ?
F12 F9A P2 87.1(18) . . ?
F8 F10A P2 75.1(16) . . ?
F7 F11A P2 80.3(16) . . ?
F9 F12A P2 77.5(16) . . ?

loop_
_geom_bond_atom_site_label_1
_geom_bond_atom_site_label_2
_geom_bond_distance
_geom_bond_site_symmetry_2
_geom_bond_publ_flag
Ru1 N4 2.062(3) . ?
Ru1 N5 2.062(3) . ?
Ru1 N2 2.063(3) . ?
Ru1 N1 2.064(3) . ?
Ru1 N3 2.065(3) . ?
Ru1 N6 2.068(3) . ?
N1 C1 1.346(5) . ?
N1 C5 1.360(5) . ?
N2 C10 1.348(5) . ?
N2 C6 1.359(5) . ?
N3 C11 1.347(5) . ?
N3 C15 1.353(5) . ?
N4 C20 1.345(5) . ?
N4 C16 1.363(5) . ?
N5 C21 1.350(5) . ?
N5 C24 1.358(4) . ?
N6 C26 1.343(5) . ?
N6 C25 1.347(4) . ?
N7 C24 1.328(4) . ?
N7 C23 1.341(5) . ?
N8 C25 1.332(4) . ?
N8 C28 1.340(5) . ?
C1 C2 1.386(6) . ?
C2 C3 1.373(7) . ?
C3 C4 1.382(8) . ?
C4 C5 1.384(6) . ?
C5 C6 1.468(6) . ?
C6 C7 1.395(6) . ?
C7 C8 1.364(8) . ?
C8 C9 1.372(8) . ?
C9 C10 1.381(6) . ?
C11 C12 1.385(6) . ?
C12 C13 1.373(7) . ?
C13 C14 1.383(6) . ?
C14 C15 1.389(5) . ?
C15 C16 1.480(5) . ?
C16 C17 1.392(5) . ?
C17 C18 1.370(6) . ?
C18 C19 1.383(6) . ?
C19 C20 1.371(6) . ?
C21 C22 1.371(5) . ?
C22 C23 1.386(6) . ?
C23 C29 1.491(5) . ?
C24 C25 1.476(5) . ?
C28 C27 1.396(6) . ?
C28 C30 1.487(5) . ?
C27 C26 1.380(5) . ?
C31 C32 1.511(10) . ?
C32 O1 1.197(7) . ?
C32 C33A 1.484(16) . ?
C32 C33 1.55(2) . ?
C33 C33A 1.17(2) . ?
P1 F5A 1.467(13) . ?
P1 F3B 1.505(11) . ?
P1 F2B 1.524(12) . ?
P1 F1A 1.569(11) . ?
P1 F1 1.586(10) . ?
P1 F6B 1.600(12) . ?
P1 F2 1.601(16) . ?
P1 F6A 1.610(12) . ?
P1 F4 1.613(9) . ?
P1 F4B 1.617(10) . ?
P1 F4A 1.619(10) . ?
P1 F3 1.619(10) . ?
F1 F1A 0.634(14) . ?
F3 F5B 0.564(12) . ?
F4 F4A 0.516(12) . ?
F4 F4B 0.733(13) . ?
F4 F2B 1.718(16) . ?
F5 F3B 0.582(15) . ?
F2A F2B 0.550(15) . ?
F3A F3B 0.536(15) . ?
F4A F4B 0.523(12) . ?
F5A F5B 0.703(15) . ?
F5A F4B 1.673(16) . ?
P2 F7A 1.555(9) . ?
P2 F11A 1.566(10) . ?
P2 F7 1.568(8) . ?
P2 F8 1.570(9) . ?
P2 F11 1.582(7) . ?
P2 F9A 1.589(10) . ?
P2 F8A 1.592(8) . ?
P2 F9 1.596(10) . ?
P2 F10A 1.615(10) . ?
P2 F12A 1.625(7) . ?
P2 F10 1.628(8) . ?
P2 F12 1.647(8) . ?
F7 F11A 0.539(11) . ?
F7 F7A 1.751(12) . ?
F8 F10A 0.580(12) . ?
F9 F12A 0.533(11) . ?
F10 F7A 0.637(10) . ?
F12 F9A 0.519(12) . ?

loop_
_geom_torsion_atom_site_label_1
_geom_torsion_atom_site_label_2
_geom_torsion_atom_site_label_3
_geom_torsion_atom_site_label_4
_geom_torsion
_geom_torsion_site_symmetry_1
_geom_torsion_site_symmetry_2
_geom_torsion_site_symmetry_3
_geom_torsion_site_symmetry_4
_geom_torsion_publ_flag
N4 Ru1 N1 C1 -141.8(9) . . . . ?
N5 Ru1 N1 C1 2.4(3) . . . . ?
N2 Ru1 N1 C1 177.0(3) . . . . ?
N3 Ru1 N1 C1 -92.9(3) . . . . ?
N6 Ru1 N1 C1 80.7(3) . . . . ?
N4 Ru1 N1 C5 39.6(11) . . . . ?
N5 Ru1 N1 C5 -176.3(3) . . . . ?
N2 Ru1 N1 C5 -1.7(3) . . . . ?
N3 Ru1 N1 C5 88.5(3) . . . . ?
N6 Ru1 N1 C5 -98.0(3) . . . . ?
N4 Ru1 N2 C10 8.1(3) . . . . ?
N5 Ru1 N2 C10 -128.3(9) . . . . ?
N1 Ru1 N2 C10 -176.6(3) . . . . ?
N3 Ru1 N2 C10 87.0(3) . . . . ?
N6 Ru1 N2 C10 -88.5(3) . . . . ?
N4 Ru1 N2 C6 -173.1(3) . . . . ?
N5 Ru1 N2 C6 50.5(10) . . . . ?
N1 Ru1 N2 C6 2.2(3) . . . . ?
N3 Ru1 N2 C6 -94.2(3) . . . . ?
N6 Ru1 N2 C6 90.3(3) . . . . ?
N4 Ru1 N3 C11 -176.5(3) . . . . ?
N5 Ru1 N3 C11 -88.2(3) . . . . ?
N2 Ru1 N3 C11 87.7(3) . . . . ?
N1 Ru1 N3 C11 9.1(3) . . . . ?
N6 Ru1 N3 C11 -123.4(7) . . . . ?
N4 Ru1 N3 C15 -1.9(2) . . . . ?
N5 Ru1 N3 C15 86.3(3) . . . . ?
N2 Ru1 N3 C15 -97.8(3) . . . . ?
N1 Ru1 N3 C15 -176.4(3) . . . . ?
N6 Ru1 N3 C15 51.1(9) . . . . ?
N5 Ru1 N4 C20 86.7(3) . . . . ?
N2 Ru1 N4 C20 -88.3(3) . . . . ?
N1 Ru1 N4 C20 -128.8(9) . . . . ?
N3 Ru1 N4 C20 -178.6(3) . . . . ?
N6 Ru1 N4 C20 8.4(3) . . . . ?
N5 Ru1 N4 C16 -94.7(3) . . . . ?
N2 Ru1 N4 C16 90.2(3) . . . . ?
N1 Ru1 N4 C16 49.7(11) . . . . ?
N3 Ru1 N4 C16 -0.1(2) . . . . ?
N6 Ru1 N4 C16 -173.0(3) . . . . ?
N4 Ru1 N5 C21 82.2(3) . . . . ?
N2 Ru1 N5 C21 -141.0(9) . . . . ?
N1 Ru1 N5 C21 -93.5(3) . . . . ?
N3 Ru1 N5 C21 3.6(3) . . . . ?
N6 Ru1 N5 C21 178.4(3) . . . . ?
N4 Ru1 N5 C24 -96.6(2) . . . . ?
N2 Ru1 N5 C24 40.2(10) . . . . ?
N1 Ru1 N5 C24 87.6(2) . . . . ?
N3 Ru1 N5 C24 -175.2(2) . . . . ?
N6 Ru1 N5 C24 -0.4(2) . . . . ?
N4 Ru1 N6 C26 -90.4(3) . . . . ?
N5 Ru1 N6 C26 -178.4(3) . . . . ?
N2 Ru1 N6 C26 6.3(3) . . . . ?
N1 Ru1 N6 C26 84.7(3) . . . . ?
N3 Ru1 N6 C26 -142.4(7) . . . . ?
N4 Ru1 N6 C25 87.8(3) . . . . ?
N5 Ru1 N6 C25 -0.1(2) . . . . ?
N2 Ru1 N6 C25 -175.4(2) . . . . ?
N1 Ru1 N6 C25 -97.1(3) . . . . ?
N3 Ru1 N6 C25 35.8(9) . . . . ?
C5 N1 C1 C2 -0.8(6) . . . . ?
Ru1 N1 C1 C2 -179.4(3) . . . . ?
N1 C1 C2 C3 -0.5(7) . . . . ?
C1 C2 C3 C4 1.2(7) . . . . ?
C2 C3 C4 C5 -0.6(7) . . . . ?
C1 N1 C5 C4 1.4(6) . . . . ?
Ru1 N1 C5 C4 -179.9(3) . . . . ?
C1 N1 C5 C6 -177.8(3) . . . . ?
Ru1 N1 C5 C6 1.0(4) . . . . ?
C3 C4 C5 N1 -0.7(7) . . . . ?
C3 C4 C5 C6 178.4(4) . . . . ?
C10 N2 C6 C7 -1.1(5) . . . . ?
Ru1 N2 C6 C7 -180.0(3) . . . . ?
C10 N2 C6 C5 176.6(3) . . . . ?
Ru1 N2 C6 C5 -2.3(4) . . . . ?
N1 C5 C6 N2 0.9(5) . . . . ?
C4 C5 C6 N2 -178.3(4) . . . . ?
N1 C5 C6 C7 178.4(4) . . . . ?
C4 C5 C6 C7 -0.7(6) . . . . ?
N2 C6 C7 C8 0.1(6) . . . . ?
C5 C6 C7 C8 -177.3(4) . . . . ?
C6 C7 C8 C9 0.7(7) . . . . ?
C7 C8 C9 C10 -0.6(7) . . . . ?
C6 N2 C10 C9 1.2(6) . . . . ?
Ru1 N2 C10 C9 180.0(3) . . . . ?
C8 C9 C10 N2 -0.3(7) . . . . ?
C15 N3 C11 C12 -1.3(6) . . . . ?
Ru1 N3 C11 C12 173.2(3) . . . . ?
N3 C11 C12 C13 1.2(7) . . . . ?
C11 C12 C13 C14 -0.1(7) . . . . ?
C12 C13 C14 C15 -0.8(7) . . . . ?
C11 N3 C15 C14 0.3(5) . . . . ?
Ru1 N3 C15 C14 -174.6(3) . . . . ?
C11 N3 C15 C16 178.4(3) . . . . ?
Ru1 N3 C15 C16 3.5(4) . . . . ?
C13 C14 C15 N3 0.7(6) . . . . ?
C13 C14 C15 C16 -177.2(4) . . . . ?
C20 N4 C16 C17 0.6(5) . . . . ?
Ru1 N4 C16 C17 -178.1(3) . . . . ?
C20 N4 C16 C15 -179.4(3) . . . . ?
Ru1 N4 C16 C15 1.9(4) . . . . ?
N3 C15 C16 N4 -3.5(5) . . . . ?
C14 C15 C16 N4 174.6(4) . . . . ?
N3 C15 C16 C17 176.5(4) . . . . ?
C14 C15 C16 C17 -5.5(6) . . . . ?
N4 C16 C17 C18 -0.4(6) . . . . ?
C15 C16 C17 C18 179.6(4) . . . . ?
C16 C17 C18 C19 0.4(7) . . . . ?
C17 C18 C19 C20 -0.4(7) . . . . ?
C16 N4 C20 C19 -0.7(6) . . . . ?
Ru1 N4 C20 C19 177.9(3) . . . . ?
C18 C19 C20 N4 0.6(7) . . . . ?
C24 N5 C21 C22 0.4(5) . . . . ?
Ru1 N5 C21 C22 -178.5(3) . . . . ?
N5 C21 C22 C23 -0.6(6) . . . . ?
C24 N7 C23 C22 -0.2(5) . . . . ?
C24 N7 C23 C29 -178.5(3) . . . . ?
C21 C22 C23 N7 0.5(6) . . . . ?
C21 C22 C23 C29 178.6(4) . . . . ?
C23 N7 C24 N5 0.0(5) . . . . ?
C23 N7 C24 C25 178.0(3) . . . . ?
C21 N5 C24 N7 -0.1(5) . . . . ?
Ru1 N5 C24 N7 178.9(3) . . . . ?
C21 N5 C24 C25 -178.2(3) . . . . ?
Ru1 N5 C24 C25 0.8(4) . . . . ?
C28 N8 C25 N6 1.0(5) . . . . ?
C28 N8 C25 C24 -177.2(3) . . . . ?
C26 N6 C25 N8 0.7(5) . . . . ?
Ru1 N6 C25 N8 -177.7(3) . . . . ?
C26 N6 C25 C24 179.0(3) . . . . ?
Ru1 N6 C25 C24 0.6(4) . . . . ?
N7 C24 C25 N8 -0.7(5) . . . . ?
N5 C24 C25 N8 177.5(3) . . . . ?
N7 C24 C25 N6 -179.1(3) . . . . ?
N5 C24 C25 N6 -0.9(4) . . . . ?
C25 N8 C28 C27 -2.2(5) . . . . ?
C25 N8 C28 C30 176.7(4) . . . . ?
N8 C28 C27 C26 1.7(6) . . . . ?
C30 C28 C27 C26 -177.2(4) . . . . ?
C25 N6 C26 C27 -1.3(5) . . . . ?
Ru1 N6 C26 C27 177.0(3) . . . . ?
C28 C27 C26 N6 0.1(6) . . . . ?
O1 C32 C33 C33A 100.7(14) . . . . ?
C31 C32 C33 C33A -104.0(12) . . . . ?
O1 C32 C33A C33 -106.5(14) . . . . ?
C31 C32 C33A C33 96.6(14) . . . . ?
F5A P1 F1 F1A 129.7(17) . . . . ?
F3B P1 F1 F1A -158.4(17) . . . . ?
F2B P1 F1 F1A -56.9(17) . . . . ?
F6B P1 F1 F1A 32.2(18) . . . . ?
F2 P1 F1 F1A 43.2(17) . . . . ?
F6A P1 F1 F1A 30.1(18) . . . . ?
F4 P1 F1 F1A -84(4) . . . . ?
F4B P1 F1 F1A 145.4(18) . . . . ?
F4A P1 F1 F1A -155.7(17) . . . . ?
F3 P1 F1 F1A 130.3(17) . . . . ?
F5A P1 F3 F5B 89(3) . . . . ?
F3B P1 F3 F5B -168(2) . . . . ?
F2B P1 F3 F5B 137(4) . . . . ?
F1A P1 F3 F5B -71.4(18) . . . . ?
F1 P1 F3 F5B -88.9(18) . . . . ?
F6B P1 F3 F5B 5.3(19) . . . . ?
F2 P1 F3 F5B 12(2) . . . . ?
F6A P1 F3 F5B 19(2) . . . . ?
F4 P1 F3 F5B 96.6(19) . . . . ?
F4B P1 F3 F5B 96.0(18) . . . . ?
F4A P1 F3 F5B 109.5(18) . . . . ?
F5A P1 F4 F4A 47(2) . . . . ?
F3B P1 F4 F4A -27(2) . . . . ?
F2B P1 F4 F4A -128(2) . . . . ?
F1A P1 F4 F4A -163.5(18) . . . . ?
F1 P1 F4 F4A -99(4) . . . . ?
F6B P1 F4 F4A 144(2) . . . . ?
F2 P1 F4 F4A 132(2) . . . . ?
F6A P1 F4 F4A 144(2) . . . . ?
F4B P1 F4 F4A 46.2(16) . . . . ?
F3 P1 F4 F4A 45(2) . . . . ?
F5A P1 F4 F4B 0.7(15) . . . . ?
F3B P1 F4 F4B -73.3(15) . . . . ?
F2B P1 F4 F4B -174.5(17) . . . . ?
F1A P1 F4 F4B 150.3(14) . . . . ?
F1 P1 F4 F4B -145(3) . . . . ?
F6B P1 F4 F4B 97.4(15) . . . . ?
F2 P1 F4 F4B 86.0(15) . . . . ?
F6A P1 F4 F4B 97.5(16) . . . . ?
F4A P1 F4 F4B -46.2(16) . . . . ?
F3 P1 F4 F4B -1.3(16) . . . . ?
F5A P1 F4 F2B 175.2(9) . . . . ?
F3B P1 F4 F2B 101.2(9) . . . . ?
F1A P1 F4 F2B -35.2(16) . . . . ?
F1 P1 F4 F2B 29(4) . . . . ?
F6B P1 F4 F2B -88.1(10) . . . . ?
F2 P1 F4 F2B -99.5(9) . . . . ?
F6A P1 F4 F2B -88.0(10) . . . . ?
F4B P1 F4 F2B 174.5(17) . . . . ?
F4A P1 F4 F2B 128(2) . . . . ?
F3 P1 F4 F2B 173.2(8) . . . . ?
F5A P1 F5 F3B -5(3) . . . . ?
F2B P1 F5 F3B 152(3) . . . . ?
F1A P1 F5 F3B -116(3) . . . . ?
F1 P1 F5 F3B -100(3) . . . . ?
F6B P1 F5 F3B -142(3) . . . . ?
F2 P1 F5 F3B -98(6) . . . . ?
F6A P1 F5 F3B 163(3) . . . . ?
F4 P1 F5 F3B 88(3) . . . . ?
F4B P1 F5 F3B 61(3) . . . . ?
F4A P1 F5 F3B 74(3) . . . . ?
F3 P1 F5 F3B -19(3) . . . . ?
F5A P1 F1A F1 -54.7(18) . . . . ?
F3B P1 F1A F1 21.3(17) . . . . ?
F2B P1 F1A F1 126.1(17) . . . . ?
F6B P1 F1A F1 -146.8(18) . . . . ?
F2 P1 F1A F1 -137.3(17) . . . . ?
F6A P1 F1A F1 -151.7(17) . . . . ?
F4 P1 F1A F1 157.9(14) . . . . ?
F4B P1 F1A F1 -123(3) . . . . ?
F4A P1 F1A F1 125(3) . . . . ?
F3 P1 F1A F1 -49.4(17) . . . . ?
F5A P1 F2A F2B 49(10) . . . . ?
F3B P1 F2A F2B -79(3) . . . . ?
F1A P1 F2A F2B -173(3) . . . . ?
F1 P1 F2A F2B -155(3) . . . . ?
F6B P1 F2A F2B 109(3) . . . . ?
F2 P1 F2A F2B 105(3) . . . . ?
F6A P1 F2A F2B 95(3) . . . . ?
F4 P1 F2A F2B 19(3) . . . . ?
F4B P1 F2A F2B 20(3) . . . . ?
F4A P1 F2A F2B 7(3) . . . . ?
F3 P1 F2A F2B -161(3) . . . . ?
F5A P1 F3A F3B 35(3) . . . . ?
F2B P1 F3A F3B -167(3) . . . . ?
F1A P1 F3A F3B -76(3) . . . . ?
F1 P1 F3A F3B -61(3) . . . . ?
F6B P1 F3A F3B -163(6) . . . . ?
F2 P1 F3A F3B 82(7) . . . . ?
F6A P1 F3A F3B 147(3) . . . . ?
F4 P1 F3A F3B 127(3) . . . . ?
F4B P1 F3A F3B 100(3) . . . . ?
F4A P1 F3A F3B 114(3) . . . . ?
F3 P1 F3A F3B 20(3) . . . . ?
P1 F4 F4A F4B -80.5(17) . . . . ?
F2B F4 F4A F4B -124.8(19) . . . . ?
F4B F4 F4A P1 80.5(17) . . . . ?
F2B F4 F4A P1 -44.4(13) . . . . ?
F5A P1 F4A F4 -132(2) . . . . ?
F3B P1 F4A F4 153(2) . . . . ?
F2B P1 F4A F4 47(2) . . . . ?
F1A P1 F4A F4 48(4) . . . . ?
F1 P1 F4A F4 150.5(18) . . . . ?
F6B P1 F4A F4 -38(2) . . . . ?
F2 P1 F4A F4 -48(2) . . . . ?
F6A P1 F4A F4 -35(2) . . . . ?
F4B P1 F4A F4 -91(2) . . . . ?
F3 P1 F4A F4 -137(2) . . . . ?
F5A P1 F4A F4B -41(2) . . . . ?
F3B P1 F4A F4B -116(2) . . . . ?
F2B P1 F4A F4B 138(2) . . . . ?
F1A P1 F4A F4B 139(3) . . . . ?
F1 P1 F4A F4B -118(2) . . . . ?
F6B P1 F4A F4B 54(2) . . . . ?
F2 P1 F4A F4B 43(2) . . . . ?
F6A P1 F4A F4B 56(2) . . . . ?
F4 P1 F4A F4B 91(2) . . . . ?
F3 P1 F4A F4B -46(2) . . . . ?
F3B P1 F5A F5B -126.6(19) . . . . ?
F2B P1 F5A F5B 144.9(19) . . . . ?
F1A P1 F5A F5B -33(2) . . . . ?
F1 P1 F5A F5B -52.0(19) . . . . ?
F6B P1 F5A F5B 44.3(19) . . . . ?
F2 P1 F5A F5B 48(2) . . . . ?
F6A P1 F5A F5B 57.9(19) . . . . ?
F4 P1 F5A F5B 133.2(18) . . . . ?
F4B P1 F5A F5B 134(2) . . . . ?
F4A P1 F5A F5B 146.8(19) . . . . ?
F3 P1 F5A F5B -54(3) . . . . ?
F3B P1 F5A F4B 99.9(8) . . . . ?
F2B P1 F5A F4B 11(2) . . . . ?
F1A P1 F5A F4B -166.8(6) . . . . ?
F1 P1 F5A F4B 174.4(6) . . . . ?
F6B P1 F5A F4B -89.3(8) . . . . ?
F2 P1 F5A F4B -85.7(11) . . . . ?
F6A P1 F5A F4B -75.6(7) . . . . ?
F4 P1 F5A F4B -0.3(7) . . . . ?
F4A P1 F5A F4B 13.2(6) . . . . ?
F3 P1 F5A F4B 172(4) . . . . ?
P1 F2A F2B F4 -34(4) . . . . ?
F5A P1 F2B F2A -171(2) . . . . ?
F3B P1 F2B F2A 106(3) . . . . ?
F1A P1 F2B F2A 7(3) . . . . ?
F1 P1 F2B F2A 26(3) . . . . ?
F6B P1 F2B F2A -69(3) . . . . ?
F2 P1 F2B F2A -77(3) . . . . ?
F6A P1 F2B F2A -82(3) . . . . ?
F4 P1 F2B F2A -159(3) . . . . ?
F4B P1 F2B F2A -161(3) . . . . ?
F4A P1 F2B F2A -173(3) . . . . ?
F3 P1 F2B F2A 159(3) . . . . ?
F5A P1 F2B F4 -13(2) . . . . ?
F3B P1 F2B F4 -95.1(8) . . . . ?
F1A P1 F2B F4 165.5(7) . . . . ?
F1 P1 F2B F4 -175.3(6) . . . . ?
F6B P1 F2B F4 89.7(7) . . . . ?
F2 P1 F2B F4 82.0(11) . . . . ?
F6A P1 F2B F4 77.1(8) . . . . ?
F4B P1 F2B F4 -2.4(7) . . . . ?
F4A P1 F2B F4 -14.6(6) . . . . ?
F3 P1 F2B F4 -42(4) . . . . ?
F4A F4 F2B F2A 99(5) . . . . ?
F4B F4 F2B F2A 48(6) . . . . ?
P1 F4 F2B F2A 41(5) . . . . ?
F4A F4 F2B P1 58(2) . . . . ?
F4B F4 F2B P1 7(2) . . . . ?
P1 F3A F3B F5 84(3) . . . . ?
P1 F5 F3B F3A -99(3) . . . . ?
F5A P1 F3B F3A -143(3) . . . . ?
F2B P1 F3B F3A 13(3) . . . . ?
F1A P1 F3B F3A 108(3) . . . . ?
F1 P1 F3B F3A 116(3) . . . . ?
F6B P1 F3B F3A 172(3) . . . . ?
F2 P1 F3B F3A -159(3) . . . . ?
F6A P1 F3B F3A -117(4) . . . . ?
F4 P1 F3B F3A -55(3) . . . . ?
F4B P1 F3B F3A -80(3) . . . . ?
F4A P1 F3B F3A -63(3) . . . . ?
F3 P1 F3B F3A -158(3) . . . . ?
F5A P1 F3B F5 175(3) . . . . ?
F2B P1 F3B F5 -29(3) . . . . ?
F1A P1 F3B F5 66(3) . . . . ?
F1 P1 F3B F5 74(3) . . . . ?
F6B P1 F3B F5 130(3) . . . . ?
F2 P1 F3B F5 159(3) . . . . ?
F6A P1 F3B F5 -159(3) . . . . ?
F4 P1 F3B F5 -97(3) . . . . ?
F4B P1 F3B F5 -122(3) . . . . ?
F4A P1 F3B F5 -105(3) . . . . ?
F3 P1 F3B F5 160(3) . . . . ?
P1 F4A F4B F4 -80.1(18) . . . . ?
F4 F4A F4B P1 80.1(18) . . . . ?
F4 F4A F4B F5A 120(2) . . . . ?
P1 F4A F4B F5A 39.4(15) . . . . ?
P1 F4 F4B F4A 90(2) . . . . ?
F2B F4 F4B F4A 85(3) . . . . ?
F4A F4 F4B P1 -90(2) . . . . ?
F2B F4 F4B P1 -5.9(18) . . . . ?
F4A F4 F4B F5A -91(3) . . . . ?
P1 F4 F4B F5A -0.7(17) . . . . ?
F2B F4 F4B F5A -7(3) . . . . ?
F5A P1 F4B F4A 135(2) . . . . ?
F3B P1 F4B F4A 64(2) . . . . ?
F2B P1 F4B F4A -41(2) . . . . ?
F1A P1 F4B F4A -151(2) . . . . ?
F1 P1 F4B F4A 118(2) . . . . ?
F6B P1 F4B F4A -128(2) . . . . ?
F2 P1 F4B F4A -137(2) . . . . ?
F6A P1 F4B F4A -122(2) . . . . ?
F4 P1 F4B F4A -45.5(15) . . . . ?
F3 P1 F4B F4A 133(2) . . . . ?
F5A P1 F4B F4 -179.3(17) . . . . ?
F3B P1 F4B F4 109.4(15) . . . . ?
F2B P1 F4B F4 5.0(15) . . . . ?
F1A P1 F4B F4 -105(3) . . . . ?
F1 P1 F4B F4 163.5(15) . . . . ?
F6B P1 F4B F4 -82.8(16) . . . . ?
F2 P1 F4B F4 -91.6(15) . . . . ?
F6A P1 F4B F4 -76.8(15) . . . . ?
F4A P1 F4B F4 45.5(15) . . . . ?
F3 P1 F4B F4 178.7(15) . . . . ?
F3B P1 F4B F5A -71.3(8) . . . . ?
F2B P1 F4B F5A -175.7(9) . . . . ?
F1A P1 F4B F5A 74(3) . . . . ?
F1 P1 F4B F5A -17.2(19) . . . . ?
F6B P1 F4B F5A 96.5(10) . . . . ?
F2 P1 F4B F5A 87.7(9) . . . . ?
F6A P1 F4B F5A 102.5(8) . . . . ?
F4 P1 F4B F5A 179.3(17) . . . . ?
F4A P1 F4B F5A -135(2) . . . . ?
F3 P1 F4B F5A -2.0(9) . . . . ?
F5B F5A F4B F4A -128(3) . . . . ?
P1 F5A F4B F4A -52(2) . . . . ?
F5B F5A F4B F4 -75(3) . . . . ?
P1 F5A F4B F4 1(2) . . . . ?
F5B F5A F4B P1 -76(2) . . . . ?
P1 F3 F5B F5A -62(3) . . . . ?
P1 F5A F5B F3 100(3) . . . . ?
F4B F5A F5B F3 160(4) . . . . ?
F4B F5A F5B P1 59.8(16) . . . . ?
F5A P1 F5B F3 -39.4(18) . . . . ?
F3B P1 F5B F3 11.1(19) . . . . ?
F2B P1 F5B F3 -150(3) . . . . ?
F1A P1 F5B F3 109.7(19) . . . . ?
F1 P1 F5B F3 88.2(19) . . . . ?
F6B P1 F5B F3 -174.6(19) . . . . ?
F2 P1 F5B F3 -168(2) . . . . ?
F6A P1 F5B F3 -161.7(19) . . . . ?
F4 P1 F5B F3 -89.2(19) . . . . ?
F4B P1 F5B F3 -81.1(18) . . . . ?
F4A P1 F5B F3 -72.4(19) . . . . ?
F3B P1 F5B F5A 50.5(19) . . . . ?
F2B P1 F5B F5A -111(3) . . . . ?
F1A P1 F5B F5A 149.1(19) . . . . ?
F1 P1 F5B F5A 127.6(19) . . . . ?
F6B P1 F5B F5A -135(2) . . . . ?
F2 P1 F5B F5A -128(2) . . . . ?
F6A P1 F5B F5A -122(2) . . . . ?
F4 P1 F5B F5A -49.8(19) . . . . ?
F4B P1 F5B F5A -41.7(19) . . . . ?
F4A P1 F5B F5A -33.0(19) . . . . ?
F3 P1 F5B F5A 39.4(18) . . . . ?
F7A P2 F7 F11A 173.7(17) . . . . ?
F8 P2 F7 F11A 8.3(17) . . . . ?
F11 P2 F7 F11A -80.6(16) . . . . ?
F9A P2 F7 F11A 81.6(16) . . . . ?
F8A P2 F7 F11A -97.2(16) . . . . ?
F9 P2 F7 F11A -135(12) . . . . ?
F10A P2 F7 F11A -5.5(17) . . . . ?
F12A P2 F7 F11A 169.7(13) . . . . ?
F10 P2 F7 F11A -173.5(16) . . . . ?
F12 P2 F7 F11A 99.6(16) . . . . ?
F11A P2 F7 F7A -173.7(17) . . . . ?
F8 P2 F7 F7A -165.4(5) . . . . ?
F11 P2 F7 F7A 105.8(5) . . . . ?
F9A P2 F7 F7A -92.0(5) . . . . ?
F8A P2 F7 F7A 89.1(5) . . . . ?
F9 P2 F7 F7A 51(12) . . . . ?
F10A P2 F7 F7A -179.2(5) . . . . ?
F12A P2 F7 F7A -3.9(13) . . . . ?
F10 P2 F7 F7A 12.9(5) . . . . ?
F12 P2 F7 F7A -74.1(5) . . . . ?
F7A P2 F8 F10A 179.2(14) . . . . ?
F11A P2 F8 F10A -138.5(17) . . . . ?
F7 P2 F8 F10A -141.4(16) . . . . ?
F11 P2 F8 F10A -53.3(16) . . . . ?
F9A P2 F8 F10A 130.9(17) . . . . ?
F8A P2 F8 F10A -45.5(17) . . . . ?
F9 P2 F8 F10A 37.2(16) . . . . ?
F12A P2 F8 F10A 45.1(17) . . . . ?
F10 P2 F8 F10A 71(9) . . . . ?
F12 P2 F8 F10A 125.5(16) . . . . ?
F7A P2 F9 F12A -10.1(18) . . . . ?
F11A P2 F9 F12A 169.2(14) . . . . ?
F7 P2 F9 F12A -60(13) . . . . ?
F8 P2 F9 F12A 155.8(16) . . . . ?
F11 P2 F9 F12A -115.2(16) . . . . ?
F9A P2 F9 F12A 82.6(16) . . . . ?
F8A P2 F9 F12A -98.7(16) . . . . ?
F10A P2 F9 F12A 169.1(18) . . . . ?
F10 P2 F9 F12A -22.4(16) . . . . ?
F12 P2 F9 F12A 64.7(16) . . . . ?
F11A P2 F10 F7A -34.4(13) . . . . ?
F7 P2 F10 F7A -32.1(13) . . . . ?
F8 P2 F10 F7A 115(8) . . . . ?
F11 P2 F10 F7A -120.2(13) . . . . ?
F9A P2 F10 F7A 56.5(13) . . . . ?
F8A P2 F10 F7A -127.2(13) . . . . ?
F9 P2 F10 F7A 149.3(13) . . . . ?
F10A P2 F10 F7A 179.0(13) . . . . ?
F12A P2 F10 F7A 141.9(13) . . . . ?
F12 P2 F10 F7A 61.0(13) . . . . ?
F7A P2 F12 F9A -145.5(18) . . . . ?
F11A P2 F12 F9A -59.2(18) . . . . ?
F7 P2 F12 F9A -78.8(18) . . . . ?
F8 P2 F12 F9A 16.6(18) . . . . ?
F11 P2 F12 F9A 109(19) . . . . ?
F8A P2 F12 F9A 167.7(15) . . . . ?
F9 P2 F12 F9A 103.1(18) . . . . ?
F10A P2 F12 F9A 34.0(18) . . . . ?
F12A P2 F12 F9A 120.5(18) . . . . ?
F10 P2 F12 F9A -166.0(18) . . . . ?
P2 F10 F7A F7 37.8(12) . . . . ?
F11A P2 F7A F10 147.2(13) . . . . ?
F7 P2 F7A F10 145.1(14) . . . . ?
F8 P2 F7A F10 -172.0(11) . . . . ?
F11 P2 F7A F10 62.8(13) . . . . ?
F9A P2 F7A F10 -126.3(13) . . . . ?
F8A P2 F7A F10 50.8(13) . . . . ?
F9 P2 F7A F10 -33.0(14) . . . . ?
F10A P2 F7A F10 -153(35) . . . . ?
F12A P2 F7A F10 -36.3(13) . . . . ?
F12 P2 F7A F10 -116.0(13) . . . . ?
F11A P2 F7A F7 2.1(6) . . . . ?
F8 P2 F7A F7 42.9(13) . . . . ?
F11 P2 F7A F7 -82.3(5) . . . . ?
F9A P2 F7A F7 88.6(5) . . . . ?
F8A P2 F7A F7 -94.3(5) . . . . ?
F9 P2 F7A F7 -178.1(5) . . . . ?
F10A P2 F7A F7 62(36) . . . . ?
F12A P2 F7A F7 178.6(4) . . . . ?
F10 P2 F7A F7 -145.1(14) . . . . ?
F12 P2 F7A F7 98.9(5) . . . . ?
F11A F7 F7A F10 -56(3) . . . . ?
P2 F7 F7A F10 -47.2(17) . . . . ?
F11A F7 F7A P2 -9(2) . . . . ?
F7A P2 F9A F12 33.4(18) . . . . ?
F11A P2 F9A F12 121.2(18) . . . . ?
F7 P2 F9A F12 101.6(18) . . . . ?
F8 P2 F9A F12 -162.7(18) . . . . ?
F11 P2 F9A F12 -176.3(12) . . . . ?
F8A P2 F9A F12 -96(7) . . . . ?
F9 P2 F9A F12 -77.0(18) . . . . ?
F10A P2 F9A F12 -147.0(18) . . . . ?
F12A P2 F9A F12 -58.2(17) . . . . ?
F10 P2 F9A F12 14.4(18) . . . . ?
F7A P2 F10A F8 -20(37) . . . . ?
F11A P2 F10A F8 40.0(16) . . . . ?
F7 P2 F10A F8 41.8(17) . . . . ?
F11 P2 F10A F8 124.6(16) . . . . ?
F9A P2 F10A F8 -46.5(16) . . . . ?
F8A P2 F10A F8 136.5(16) . . . . ?
F9 P2 F10A F8 -140.1(17) . . . . ?
F12A P2 F10A F8 -136.5(16) . . . . ?
F10 P2 F10A F8 -171.8(12) . . . . ?
F12 P2 F10A F8 -56.6(16) . . . . ?
F7A F7 F11A P2 7(2) . . . . ?
F7A P2 F11A F7 -5.9(16) . . . . ?
F8 P2 F11A F7 -171.5(17) . . . . ?
F11 P2 F11A F7 98.3(16) . . . . ?
F9A P2 F11A F7 -97.7(16) . . . . ?
F8A P2 F11A F7 84.6(16) . . . . ?
F9 P2 F11A F7 174.8(14) . . . . ?
F10A P2 F11A F7 174.8(16) . . . . ?
F12A P2 F11A F7 -88(8) . . . . ?
F10 P2 F11A F7 6.8(17) . . . . ?
F12 P2 F11A F7 -82.0(16) . . . . ?
F7A P2 F12A F9 170.5(16) . . . . ?
F11A P2 F12A F9 -108(8) . . . . ?
F7 P2 F12A F9 174.1(14) . . . . ?
F8 P2 F12A F9 -24.9(17) . . . . ?
F11 P2 F12A F9 66.2(17) . . . . ?
F9A P2 F12A F9 -97.8(17) . . . . ?
F8A P2 F12A F9 79.8(16) . . . . ?
F10A P2 F12A F9 -10.3(17) . . . . ?
F10 P2 F12A F9 156.6(17) . . . . ?
F12 P2 F12A F9 -113.6(17) . . . . ?
